data_7153521
loop_
_publ_author_name
'Buchanan, David J.'
'Dixon, Darren J.'
'Hernandez-Juan, Felix A.'

_publ_section_title
;
 Highly stereoselective oxy-Michael additions to ?,?-disubstituted nitro
 olefins: asymmetric synthesis of pseudo-norephedrine derivatives and THP*
 protected ?-hydroxy ketones
;
_journal_issue 20
_journal_name_full 'Organic &amp;  Biomolecular Chemistry'
_journal_page_first 2932
_journal_page_last 2934
_journal_paper_doi 10.1039/b406804c
_journal_volume 2
_journal_year 2004
_chemical_formula_moiety 'C14 H21 N O4 S'
_chemical_formula_sum 'C14 H21 N O4 S'
_chemical_formula_weight 299.38
_chemical_name_systematic
;
?
;
_space_group_IT_number 5
_symmetry_cell_setting monoclinic
_symmetry_space_group_name_Hall 'C 2y'
_symmetry_space_group_name_H-M 'C 1 2 1'
_atom_sites_solution_hydrogens geom
_atom_sites_solution_primary direct
_atom_sites_solution_secondary difmap
_audit_creation_method SHELXL-97
_cell_angle_alpha 90.00
_cell_angle_beta 110.221(2)
_cell_angle_gamma 90.00
_cell_formula_units_Z 4
_cell_length_a 21.0458(9)
_cell_length_b 5.9725(2)
_cell_length_c 13.3797(7)
_cell_measurement_reflns_used 3768
_cell_measurement_temperature 180(2)
_cell_measurement_theta_max 27.48
_cell_measurement_theta_min 1.00
_cell_volume 1578.12(12)
_computing_cell_refinement 'HKL Scalepack (Otwinowski & Minor 1997)'
_computing_data_collection 'Collect (Nonius B.V. 1998)'
_computing_data_reduction
;
HKL Denzo and Scalepack (Otwinowski & Minor 1997)
;
_computing_publication_material 'SHELXL-97 (Sheldrick 1997)'
_computing_structure_refinement 'SHELXL-97 (Sheldrick 1997)'
_computing_structure_solution 'SIR-92 (Altomare et al. 1994)'
_diffrn_ambient_temperature 180(2)
_diffrn_measured_fraction_theta_full 0.989
_diffrn_measured_fraction_theta_max 0.989
_diffrn_measurement_device_type 'Nonius Kappa CCD'
_diffrn_measurement_method 'Thin slice \w and \f scans'
_diffrn_radiation_source 'fine-focus sealed tube'
_diffrn_radiation_type MoK\a
_diffrn_radiation_wavelength 0.71073
_diffrn_reflns_av_R_equivalents 0.0296
_diffrn_reflns_av_sigmaI/netI 0.0506
_diffrn_reflns_limit_h_max 25
_diffrn_reflns_limit_h_min -27
_diffrn_reflns_limit_k_max 7
_diffrn_reflns_limit_k_min -6
_diffrn_reflns_limit_l_max 17
_diffrn_reflns_limit_l_min -11
_diffrn_reflns_number 4820
_diffrn_reflns_theta_full 27.45
_diffrn_reflns_theta_max 27.45
_diffrn_reflns_theta_min 3.56
_exptl_absorpt_coefficient_mu 0.217
_exptl_absorpt_correction_T_max 0.986
_exptl_absorpt_correction_T_min 0.852
_exptl_absorpt_correction_type multi-scan
_exptl_absorpt_process_details
;
multi-scan from symmetry-related measurements
Sortav (Blessing 1995)
;
_exptl_crystal_density_diffrn 1.260
_exptl_crystal_density_method 'not measured'
_exptl_crystal_F_000 640
_exptl_crystal_size_max 0.35
_exptl_crystal_size_mid 0.07
_exptl_crystal_size_min 0.07
_refine_diff_density_max 0.282
_refine_diff_density_min -0.330
_refine_diff_density_rms 0.113
_refine_ls_abs_structure_details 'Flack H D (1983), Acta Cryst. A39, 876-881'
_refine_ls_abs_structure_Flack 0.06(13)
_refine_ls_extinction_method none
_refine_ls_goodness_of_fit_ref 1.123
_refine_ls_hydrogen_treatment mixed
_refine_ls_matrix_type full
_refine_ls_number_parameters 181
_refine_ls_number_reflns 3195
_refine_ls_number_restraints 1
_refine_ls_restrained_S_all 1.123
_refine_ls_R_factor_all 0.0836
_refine_ls_R_factor_gt 0.0571
_refine_ls_shift/su_max 0.001
_refine_ls_shift/su_mean 0.000
_refine_ls_structure_factor_coef Fsqd
_refine_ls_weighting_details 'calc w=1/[\s^2^(Fo^2^)+(0.0559P)^2^+0.8638P] where P=(Fo^2^+2Fc^2^)/3'
_refine_ls_weighting_scheme calc
_refine_ls_wR_factor_gt 0.1339
_refine_ls_wR_factor_ref 0.1506
_reflns_number_gt 2324
_reflns_number_total 3195
_reflns_threshold_expression >2sigma(I)
_cod_data_source_file b406804csup1.cif
_cod_data_source_block dd0303
_cod_depositor_comments
;
The following automatic conversions were performed:

'_symmetry_cell_setting' value 'Monoclinic' changed to 'monoclinic'
according to /home/saulius/struct/CIF-dictionaries/cif_core.dic
dictionary named 'cif_core.dic' version 2.4.2 from 2011-04-26.

Automatic conversion script
Id: cif_fix_values 1891 2012-01-12 08:04:46Z andrius 
;
_cod_original_sg_symbol_H-M C2
_cod_database_code 7153521

loop_
_symmetry_equiv_pos_as_xyz
'x, y, z'
'-x, y, -z'
'x+1/2, y+1/2, z'
'-x+1/2, y+1/2, -z'

loop_
_atom_site_label
_atom_site_type_symbol
_atom_site_fract_x
_atom_site_fract_y
_atom_site_fract_z
_atom_site_U_iso_or_equiv
_atom_site_adp_type
_atom_site_occupancy
_atom_site_symmetry_multiplicity
_atom_site_calc_flag
_atom_site_refinement_flags
_atom_site_disorder_assembly
_atom_site_disorder_group
S1 S 0.37107(5) 0.56320(18) 0.50058(7) 0.0750(3) Uani 1 1 d . B .
O1 O 0.33961(12) 0.6079(4) 0.79147(15) 0.0635(7) Uani 1 1 d . . .
O2 O 0.43309(12) 0.5266(4) 0.75007(16) 0.0578(6) Uani 1 1 d . B .
O3 O 0.6060(2) 0.6380(8) 0.8126(3) 0.1316(17) Uani 1 1 d . B .
O4 O 0.5460(2) 0.8352(7) 0.8828(3) 0.1187(15) Uani 1 1 d . B .
N1 N 0.5556(3) 0.7478(9) 0.8064(4) 0.1063(16) Uani 1 1 d . . .
C1 C 0.2415(3) 0.7397(13) 0.8196(4) 0.114(2) Uani 1 1 d . . .
H1A H 0.2488 0.8887 0.7949 0.170 Uiso 1 1 calc R . .
H1B H 0.2179 0.7543 0.8709 0.170 Uiso 1 1 calc R . .
H1C H 0.2139 0.6500 0.7588 0.170 Uiso 1 1 calc R . .
C2 C 0.3090(2) 0.6259(7) 0.8726(3) 0.0754(12) Uani 1 1 d . . .
H2 H 0.3380 0.7239 0.9312 0.090 Uiso 1 1 calc R . .
C3 C 0.3046(3) 0.4000(9) 0.9167(3) 0.0941(15) Uani 1 1 d . . .
H3A H 0.2731 0.3056 0.8604 0.113 Uiso 1 1 calc R . .
H3B H 0.2863 0.4142 0.9753 0.113 Uiso 1 1 calc R . .
C4 C 0.3732(3) 0.2880(8) 0.9582(3) 0.0898(14) Uani 1 1 d . . .
H4A H 0.3679 0.1316 0.9786 0.108 Uiso 1 1 calc R . .
H4B H 0.4025 0.3679 1.0224 0.108 Uiso 1 1 calc R . .
C5 C 0.4065(2) 0.2898(6) 0.8723(3) 0.0688(10) Uani 1 1 d . . .
H5A H 0.4536 0.2338 0.9026 0.083 Uiso 1 1 calc R . .
H5B H 0.3811 0.1908 0.8125 0.083 Uiso 1 1 calc R . .
C6 C 0.40630(18) 0.5252(6) 0.8331(2) 0.0586(8) Uani 1 1 d . . .
H6 H 0.4342 0.6233 0.8927 0.070 Uiso 1 1 calc R . .
C7 C 0.4340(2) 0.7437(6) 0.7045(3) 0.0626(9) Uani 1 1 d . . .
H7 H 0.4261 0.8603 0.7525 0.075 Uiso 1 1 calc R A 1
C8 C 0.5028(2) 0.7774(9) 0.6975(3) 0.0893(15) Uani 0.643(5) 1 d P B 1
H8 H 0.5110 0.6776 0.6432 0.107 Uiso 0.643(5) 1 calc PR B 1
C9 C 0.5042(3) 1.0411(12) 0.6679(4) 0.0640(12) Uiso 0.643(5) 1 d P B 1
H9A H 0.4703 1.0703 0.5965 0.077 Uiso 0.643(5) 1 calc PR B 1
H9B H 0.4924 1.1336 0.7204 0.077 Uiso 0.643(5) 1 calc PR B 1
C10 C 0.5737(4) 1.1029(13) 0.6689(6) 0.0864(18) Uiso 0.643(5) 1 d P B 1
H10A H 0.5722 1.2511 0.6367 0.130 Uiso 0.643(5) 1 calc PR B 1
H10B H 0.5889 0.9919 0.6282 0.130 Uiso 0.643(5) 1 calc PR B 1
H10C H 0.6053 1.1059 0.7426 0.130 Uiso 0.643(5) 1 calc PR B 1
C8' C 0.5028(2) 0.7774(9) 0.6975(3) 0.0893(15) Uani 0.357(5) 1 d P B 2
H8' H 0.5078 0.6291 0.6663 0.107 Uiso 0.357(5) 1 calc PR B 2
C9' C 0.5320(6) 0.9273(19) 0.6302(8) 0.0640(12) Uiso 0.357(5) 1 d P B 2
H9'A H 0.5787 0.8828 0.6375 0.077 Uiso 0.357(5) 1 calc PR B 2
H9'B H 0.5032 0.9253 0.5540 0.077 Uiso 0.357(5) 1 calc PR B 2
C10' C 0.5304(8) 1.156(3) 0.6810(11) 0.0864(18) Uiso 0.357(5) 1 d P B 2
H10D H 0.5500 1.2692 0.6472 0.130 Uiso 0.357(5) 1 calc PR B 2
H10E H 0.5568 1.1489 0.7573 0.130 Uiso 0.357(5) 1 calc PR B 2
H10F H 0.4835 1.1959 0.6711 0.130 Uiso 0.357(5) 1 calc PR B 2
C11 C 0.38008(18) 0.7635(5) 0.5965(2) 0.0545(8) Uani 1 1 d . B .
C12 C 0.3357(2) 0.9349(6) 0.5594(3) 0.0626(9) Uani 1 1 d . . .
H12 H 0.3329 1.0615 0.6007 0.075 Uiso 1 1 calc R B .
C13 C 0.2938(2) 0.9021(9) 0.4510(3) 0.0762(12) Uani 1 1 d . B .
H13 H 0.2598 1.0048 0.4122 0.091 Uiso 1 1 calc R . .
C14 C 0.3073(2) 0.7133(9) 0.4101(3) 0.0783(12) Uani 1 1 d . . .
H14 H 0.2842 0.6664 0.3388 0.094 Uiso 1 1 calc R B .

loop_
_atom_site_aniso_label
_atom_site_aniso_U_11
_atom_site_aniso_U_22
_atom_site_aniso_U_33
_atom_site_aniso_U_23
_atom_site_aniso_U_13
_atom_site_aniso_U_12
S1 0.0883(6) 0.0671(6) 0.0600(5) -0.0191(5) 0.0137(4) -0.0066(6)
O1 0.0870(16) 0.0648(17) 0.0361(10) 0.0011(9) 0.0179(10) 0.0140(13)
O2 0.0795(15) 0.0436(13) 0.0479(11) 0.0019(9) 0.0187(10) 0.0070(11)
O3 0.118(3) 0.133(4) 0.105(3) 0.035(2) -0.011(2) -0.007(3)
O4 0.138(3) 0.110(3) 0.0597(18) 0.0016(18) -0.027(2) -0.032(2)
N1 0.106(3) 0.090(3) 0.081(3) 0.022(2) -0.021(3) -0.032(3)
C1 0.121(4) 0.158(5) 0.072(3) -0.003(3) 0.046(3) 0.054(4)
C2 0.108(3) 0.077(3) 0.0410(17) -0.0075(15) 0.0257(19) 0.018(2)
C3 0.134(4) 0.099(4) 0.060(2) -0.001(2) 0.047(3) -0.006(3)
C4 0.151(4) 0.067(3) 0.052(2) 0.0104(19) 0.036(3) 0.001(3)
C5 0.104(3) 0.049(2) 0.0459(18) 0.0032(14) 0.0154(19) 0.0055(19)
C6 0.080(2) 0.0473(19) 0.0395(14) -0.0024(13) 0.0099(15) 0.0066(17)
C7 0.088(3) 0.0451(19) 0.0438(17) 0.0000(13) 0.0084(16) -0.0025(17)
C8 0.082(3) 0.103(3) 0.057(2) 0.018(2) -0.0084(19) -0.037(3)
C8' 0.082(3) 0.103(3) 0.057(2) 0.018(2) -0.0084(19) -0.037(3)
C11 0.071(2) 0.0462(18) 0.0441(16) -0.0034(13) 0.0173(15) -0.0007(16)
C12 0.077(2) 0.062(2) 0.0506(18) 0.0113(15) 0.0244(17) 0.0126(18)
C13 0.063(2) 0.101(3) 0.063(2) 0.027(2) 0.0205(19) 0.001(2)
C14 0.071(3) 0.110(4) 0.0458(18) 0.000(2) 0.0094(17) -0.025(2)

loop_
_atom_type_symbol
_atom_type_description
_atom_type_scat_dispersion_real
_atom_type_scat_dispersion_imag
_atom_type_scat_source
C C 0.0033 0.0016 'International Tables Vol C Tables 4.2.6.8 and 6.1.1.4'
H H 0.0000 0.0000 'International Tables Vol C Tables 4.2.6.8 and 6.1.1.4'
N N 0.0061 0.0033 'International Tables Vol C Tables 4.2.6.8 and 6.1.1.4'
O O 0.0106 0.0060 'International Tables Vol C Tables 4.2.6.8 and 6.1.1.4'
S S 0.1246 0.1234 'International Tables Vol C Tables 4.2.6.8 and 6.1.1.4'

loop_
_geom_angle_atom_site_label_1
_geom_angle_atom_site_label_2
_geom_angle_atom_site_label_3
_geom_angle
C11 S1 C14 91.2(2)
C6 O1 C2 111.8(2)
C6 O2 C7 114.1(2)
O3 N1 O4 124.1(5)
O3 N1 C8 117.4(6)
O4 N1 C8 118.5(6)
C2 C1 H1A 109.5
C2 C1 H1B 109.5
H1A C1 H1B 109.5
C2 C1 H1C 109.5
H1A C1 H1C 109.5
H1B C1 H1C 109.5
O1 C2 C3 109.6(3)
O1 C2 C1 105.8(3)
C3 C2 C1 114.6(5)
O1 C2 H2 108.9
C3 C2 H2 108.9
C1 C2 H2 108.9
C2 C3 C4 111.4(4)
C2 C3 H3A 109.3
C4 C3 H3A 109.3
C2 C3 H3B 109.3
C4 C3 H3B 109.3
H3A C3 H3B 108.0
C3 C4 C5 110.3(3)
C3 C4 H4A 109.6
C5 C4 H4A 109.6
C3 C4 H4B 109.6
C5 C4 H4B 109.6
H4A C4 H4B 108.1
C6 C5 C4 108.7(3)
C6 C5 H5A 109.9
C4 C5 H5A 109.9
C6 C5 H5B 109.9
C4 C5 H5B 109.9
H5A C5 H5B 108.3
O1 C6 O2 107.6(2)
O1 C6 C5 110.4(3)
O2 C6 C5 109.1(3)
O1 C6 H6 109.9
O2 C6 H6 109.9
C5 C6 H6 109.9
O2 C7 C8 107.6(3)
O2 C7 C11 111.3(3)
C8 C7 C11 110.8(3)
O2 C7 H7 109.0
C8 C7 H7 109.0
C11 C7 H7 109.0
C7 C8 N1 109.3(4)
C7 C8 C9 104.1(4)
N1 C8 C9 106.3(4)
C7 C8 H8 112.2
N1 C8 H8 112.2
C9 C8 H8 112.2
C10 C9 C8 109.5(5)
C10 C9 H9A 109.8
C8 C9 H9A 109.8
C10 C9 H9B 109.8
C8 C9 H9B 109.8
H9A C9 H9B 108.2
C10' C9' H9'A 111.7
C10' C9' H9'B 111.7
H9'A C9' H9'B 109.4
C9' C10' H10D 109.5
C9' C10' H10E 109.5
H10D C10' H10E 109.5
C9' C10' H10F 109.5
H10D C10' H10F 109.5
H10E C10' H10F 109.5
C12 C11 C7 127.3(3)
C12 C11 S1 111.6(3)
C7 C11 S1 121.1(3)
C11 C12 C13 111.9(4)
C11 C12 H12 124.1
C13 C12 H12 124.1
C14 C13 C12 113.1(4)
C14 C13 H13 123.5
C12 C13 H13 123.5
C13 C14 S1 112.3(3)
C13 C14 H14 123.9
S1 C14 H14 123.9

loop_
_geom_bond_atom_site_label_1
_geom_bond_atom_site_label_2
_geom_bond_distance
S1 C11 1.716(3)
S1 C14 1.717(5)
O1 C6 1.408(4)
O1 C2 1.445(4)
O2 C6 1.409(4)
O2 C7 1.436(4)
O3 N1 1.224(6)
O4 N1 1.226(7)
N1 C8 1.507(5)
C1 C2 1.513(6)
C1 H1A 0.9800
C1 H1B 0.9800
C1 H1C 0.9800
C2 C3 1.488(6)
C2 H2 1.0000
C3 C4 1.511(7)
C3 H3A 0.9900
C3 H3B 0.9900
C4 C5 1.539(6)
C4 H4A 0.9900
C4 H4B 0.9900
C5 C6 1.501(5)
C5 H5A 0.9900
C5 H5B 0.9900
C6 H6 1.0000
C7 C8 1.497(6)
C7 C11 1.502(4)
C7 H7 1.0000
C8 C9 1.626(8)
C8 H8 1.0000
C9 C10 1.505(9)
C9 H9A 0.9900
C9 H9B 0.9900
C10 H10A 0.9800
C10 H10B 0.9800
C10 H10C 0.9800
C9' C10' 1.531(18)
C9' H9'A 0.9900
C9' H9'B 0.9900
C10' H10D 0.9800
C10' H10E 0.9800
C10' H10F 0.9800
C11 C12 1.359(5)
C12 C13 1.426(5)
C12 H12 0.9500
C13 C14 1.326(6)
C13 H13 0.9500
C14 H14 0.9500

loop_
_geom_torsion_atom_site_label_1
_geom_torsion_atom_site_label_2
_geom_torsion_atom_site_label_3
_geom_torsion_atom_site_label_4
_geom_torsion
C6 O1 C2 C3 -62.1(4)
C6 O1 C2 C1 173.8(4)
O1 C2 C3 C4 55.5(5)
C1 C2 C3 C4 174.3(4)
C2 C3 C4 C5 -52.2(5)
C3 C4 C5 C6 52.5(5)
C2 O1 C6 O2 -176.5(3)
C2 O1 C6 C5 64.5(3)
C7 O2 C6 O1 58.9(3)
C7 O2 C6 C5 178.7(3)
C4 C5 C6 O1 -58.5(4)
C4 C5 C6 O2 -176.6(3)
C6 O2 C7 C8 132.3(3)
C6 O2 C7 C11 -106.1(3)
O2 C7 C8 N1 -56.0(5)
C11 C7 C8 N1 -177.9(4)
O2 C7 C8 C9 -169.2(3)
C11 C7 C8 C9 68.9(4)
O3 N1 C8 C7 136.3(5)
O4 N1 C8 C7 -44.2(6)
O3 N1 C8 C9 -112.0(5)
O4 N1 C8 C9 67.6(5)
C7 C8 C9 C10 174.5(4)
N1 C8 C9 C10 59.2(6)
O2 C7 C11 C12 133.2(4)
C8 C7 C11 C12 -107.1(5)
O2 C7 C11 S1 -50.0(4)
C8 C7 C11 S1 69.8(4)
C14 S1 C11 C12 0.2(3)
C14 S1 C11 C7 -177.1(3)
C7 C11 C12 C13 177.0(4)
S1 C11 C12 C13 -0.1(4)
C11 C12 C13 C14 -0.2(5)
C12 C13 C14 S1 0.4(5)
C11 S1 C14 C13 -0.4(3)
